data_7000589
loop_
_publ_author_name
'Elbjeirami, Oussama'
'Gonser, M. W. Alexander'
'Stewart, Barbara N.'
'Bruce, Alice E.'
'Bruce, Mitchell R. M.'
'Cundari, Thomas R.'
'Omary, Mohammad A.'

_publ_section_title
;
 Luminescence, structural, and bonding trends upon varying the halogen
 in isostructural aurophilic dimers
;
_journal_issue 9
_journal_name_full 'Dalton Transactions'
_journal_page_first 1522
_journal_page_last 1533
_journal_paper_doi 10.1039/b813875c
_journal_year 2009
_chemical_formula_moiety 'C9 H9 Au I N O2 S'
_chemical_formula_sum 'C9 H9 Au I N O2 S'
_chemical_formula_weight 519.10
_chemical_name_common
;
[(p-tosyl)methyNC]gold iodide
;
_chemical_name_systematic
;
iodo[(p-tosyl)methylisonitrile]gold
;
_space_group_IT_number 15
_symmetry_cell_setting monoclinic
_symmetry_space_group_name_Hall '-C 2yc'
_symmetry_space_group_name_H-M 'C 1 2/c 1'
_atom_sites_solution_hydrogens geom
_atom_sites_solution_primary direct
_atom_sites_solution_secondary difmap
_audit_creation_method SHELXL-97
_cell_angle_alpha 90.00
_cell_angle_beta 128.417(2)
_cell_angle_gamma 90.00
_cell_formula_units_Z 8
_cell_length_a 29.476(2)
_cell_length_b 5.2471(4)
_cell_length_c 21.1923(17)
_cell_measurement_reflns_used 3459
_cell_measurement_temperature 298(2)
_cell_measurement_theta_max 25.52
_cell_measurement_theta_min 2.45
_cell_volume 2568.1(3)
_computing_structure_refinement 'SHELXL-97 (Sheldrick, 1997)'
_computing_structure_solution 'SHELXS-97 (Sheldrick, 1990)'
_diffrn_ambient_temperature 298(2)
_diffrn_measured_fraction_theta_full 1.000
_diffrn_measured_fraction_theta_max 1.000
_diffrn_measurement_device_type 'CCD area detector'
_diffrn_measurement_method 'phi and omega scans'
_diffrn_radiation_monochromator graphite
_diffrn_radiation_source 'fine-focus sealed tube'
_diffrn_radiation_type MoK\a
_diffrn_radiation_wavelength 0.71073
_diffrn_reflns_av_R_equivalents 0.0374
_diffrn_reflns_av_sigmaI/netI 0.0378
_diffrn_reflns_limit_h_max 34
_diffrn_reflns_limit_h_min -34
_diffrn_reflns_limit_k_max 6
_diffrn_reflns_limit_k_min -6
_diffrn_reflns_limit_l_max 24
_diffrn_reflns_limit_l_min -25
_diffrn_reflns_number 8964
_diffrn_reflns_theta_full 25.00
_diffrn_reflns_theta_max 24.99
_diffrn_reflns_theta_min 1.76
_exptl_absorpt_coefficient_mu 14.004
_exptl_absorpt_correction_T_max 0.6043
_exptl_absorpt_correction_T_min 0.0516
_exptl_absorpt_correction_type empirical
_exptl_absorpt_process_details
;SADABS: an empirical absorption program by G. M. Sheldrick
using the method described by Blessing, R. H.; Acta Cryst.
A51, 1995, 33.
;
_exptl_crystal_colour colorless
_exptl_crystal_density_diffrn 2.685
_exptl_crystal_density_method 'not measured'
_exptl_crystal_description needle
_exptl_crystal_F_000 1872
_exptl_crystal_size_max 0.52
_exptl_crystal_size_mid 0.05
_exptl_crystal_size_min 0.04
_refine_diff_density_max 1.103
_refine_diff_density_min -0.589
_refine_diff_density_rms 0.119
_refine_ls_extinction_method none
_refine_ls_goodness_of_fit_ref 1.072
_refine_ls_hydrogen_treatment mixed
_refine_ls_matrix_type full
_refine_ls_number_parameters 137
_refine_ls_number_reflns 2260
_refine_ls_number_restraints 0
_refine_ls_restrained_S_all 1.072
_refine_ls_R_factor_all 0.0297
_refine_ls_R_factor_gt 0.0261
_refine_ls_shift/su_max 0.001
_refine_ls_shift/su_mean 0.000
_refine_ls_structure_factor_coef Fsqd
_refine_ls_weighting_details 'calc w=1/[\s^2^(Fo^2^)+(0.0210P)^2^+5.5568P] where P=(Fo^2^+2Fc^2^)/3'
_refine_ls_weighting_scheme calc
_refine_ls_wR_factor_gt 0.0625
_refine_ls_wR_factor_ref 0.0642
_reflns_number_gt 2044
_reflns_number_total 2260
_reflns_threshold_expression >2sigma(I)
_cod_data_source_file b813875c.txt
_cod_data_source_block omary5newsad
_cod_depositor_comments
;
The following automatic conversions were performed:
'_symmetry_cell_setting' value 'Monoclinic' changed to 'monoclinic'
according to '/home/saulius/struct/CIF-dictionaries/cif_core.dic'
dictionary named 'cif_core.dic' version 2.4.1 from 2010-06-29.

Automatic conversion script
Id: cif_fix_enum 1527 2010-12-29 10:47:43Z saulius 
;
_cod_original_sg_symbol_H-M 'C2/c '
_cod_database_code 7000589

loop_
_symmetry_equiv_pos_as_xyz
'x, y, z'
'-x, y, -z+1/2'
'x+1/2, y+1/2, z'
'-x+1/2, y+1/2, -z+1/2'
'-x, -y, -z'
'x, -y, z-1/2'
'-x+1/2, -y+1/2, -z'
'x+1/2, -y+1/2, z-1/2'

loop_
_atom_site_label
_atom_site_type_symbol
_atom_site_fract_x
_atom_site_fract_y
_atom_site_fract_z
_atom_site_U_iso_or_equiv
_atom_site_adp_type
_atom_site_occupancy
_atom_site_symmetry_multiplicity
_atom_site_calc_flag
_atom_site_refinement_flags
_atom_site_disorder_assembly
_atom_site_disorder_group
Au1 Au 0.035722(10) 0.95860(5) 0.343025(14) 0.05433(11) Uani 1 1 d . . .
I1 I -0.035645(18) 1.27223(8) 0.32696(3) 0.06564(15) Uani 1 1 d . . .
S1 S 0.22590(6) 0.5932(2) 0.39253(8) 0.0425(3) Uani 1 1 d . . .
N1 N 0.1317(2) 0.5875(9) 0.3828(3) 0.0471(11) Uani 1 1 d . . .
C1 C 0.1927(2) 0.5591(9) 0.2904(3) 0.0390(11) Uani 1 1 d . . .
C2 C 0.2078(2) 0.3529(11) 0.2652(3) 0.0482(13) Uani 1 1 d . . .
H2 H 0.2347 0.2331 0.3021 0.058 Uiso 1 1 calc R . .
O2 O 0.22640(19) 0.8579(7) 0.4094(2) 0.0586(10) Uani 1 1 d . . .
O1 O 0.27838(18) 0.4497(8) 0.4396(3) 0.0580(11) Uani 1 1 d . . .
C4 C 0.1423(3) 0.5042(12) 0.1293(4) 0.0554(15) Uani 1 1 d . . .
C3 C 0.1820(3) 0.3304(12) 0.1848(4) 0.0547(14) Uani 1 1 d . . .
H3 H 0.1918 0.1934 0.1676 0.066 Uiso 1 1 calc R . .
C6 C 0.1524(2) 0.7338(10) 0.2358(3) 0.0473(13) Uani 1 1 d . . .
H6 H 0.1421 0.8698 0.2528 0.057 Uiso 1 1 calc R . .
C5 C 0.1272(3) 0.7051(12) 0.1553(4) 0.0572(15) Uani 1 1 d . . .
H5 H 0.0997 0.8225 0.1181 0.069 Uiso 1 1 calc R . .
C8 C 0.1785(3) 0.4331(10) 0.4068(3) 0.0454(13) Uani 1 1 d . . .
H8A H 0.1643 0.2765 0.3757 0.054 Uiso 1 1 calc R . .
H8B H 0.2002 0.3888 0.4632 0.054 Uiso 1 1 calc R . .
C9 C 0.0959(3) 0.7227(12) 0.3669(3) 0.0496(13) Uani 1 1 d . . .
C7 C 0.1150(4) 0.4751(18) 0.0415(5) 0.098(3) Uani 1 1 d . . .
H7A H 0.1273 0.6127 0.0254 0.147 Uiso 1 1 calc R . .
H7B H 0.0736 0.4782 0.0098 0.147 Uiso 1 1 calc R . .
H7C H 0.1268 0.3159 0.0335 0.147 Uiso 1 1 calc R . .

loop_
_atom_site_aniso_label
_atom_site_aniso_U_11
_atom_site_aniso_U_22
_atom_site_aniso_U_33
_atom_site_aniso_U_23
_atom_site_aniso_U_13
_atom_site_aniso_U_12
Au1 0.04540(17) 0.06370(17) 0.05269(16) 0.00518(10) 0.02988(13) 0.00988(10)
I1 0.0504(3) 0.0666(3) 0.0769(3) -0.0042(2) 0.0381(2) 0.00799(18)
S1 0.0418(8) 0.0404(7) 0.0410(7) -0.0004(5) 0.0236(6) 0.0002(5)
N1 0.043(3) 0.055(3) 0.044(3) 0.002(2) 0.027(2) 0.005(2)
C1 0.040(3) 0.038(3) 0.040(3) 0.001(2) 0.025(3) -0.002(2)
C2 0.043(3) 0.048(3) 0.055(3) 0.000(3) 0.031(3) 0.001(3)
O2 0.074(3) 0.040(2) 0.054(2) -0.0111(18) 0.037(2) -0.009(2)
O1 0.044(2) 0.067(3) 0.051(2) 0.0031(19) 0.024(2) 0.0072(19)
C4 0.058(4) 0.068(4) 0.047(3) -0.005(3) 0.035(3) -0.010(3)
C3 0.059(4) 0.057(3) 0.061(4) -0.013(3) 0.044(3) -0.005(3)
C6 0.050(3) 0.041(3) 0.051(3) 0.003(2) 0.032(3) 0.001(2)
C5 0.055(4) 0.060(4) 0.049(3) 0.011(3) 0.028(3) 0.003(3)
C8 0.049(3) 0.047(3) 0.045(3) 0.005(2) 0.031(3) 0.005(2)
C9 0.045(3) 0.062(3) 0.041(3) 0.002(3) 0.026(3) 0.004(3)
C7 0.112(8) 0.132(7) 0.051(4) -0.007(4) 0.051(5) 0.001(5)

loop_
_atom_type_symbol
_atom_type_description
_atom_type_scat_dispersion_real
_atom_type_scat_dispersion_imag
_atom_type_scat_source
C C 0.0033 0.0016 'International Tables Vol C Tables 4.2.6.8 and 6.1.1.4'
H H 0.0000 0.0000 'International Tables Vol C Tables 4.2.6.8 and 6.1.1.4'
N N 0.0061 0.0033 'International Tables Vol C Tables 4.2.6.8 and 6.1.1.4'
O O 0.0106 0.0060 'International Tables Vol C Tables 4.2.6.8 and 6.1.1.4'
S S 0.1246 0.1234 'International Tables Vol C Tables 4.2.6.8 and 6.1.1.4'
I I -0.4742 1.8119 'International Tables Vol C Tables 4.2.6.8 and 6.1.1.4'
Au Au -2.0133 8.8022 'International Tables Vol C Tables 4.2.6.8 and 6.1.1.4'

loop_
_geom_angle_atom_site_label_1
_geom_angle_atom_site_label_2
_geom_angle_atom_site_label_3
_geom_angle
_geom_angle_site_symmetry_1
_geom_angle_site_symmetry_3
_geom_angle_publ_flag
C9 Au1 I1 174.34(16) . . ?
C9 Au1 Au1 96.82(16) . 2 ?
I1 Au1 Au1 88.737(13) . 2 ?
O1 S1 O2 119.9(3) . . ?
O1 S1 C1 110.0(3) . . ?
O2 S1 C1 108.7(2) . . ?
O1 S1 C8 104.6(3) . . ?
O2 S1 C8 107.3(3) . . ?
C1 S1 C8 105.3(3) . . ?
C9 N1 C8 175.9(6) . . ?
C6 C1 C2 120.7(5) . . ?
C6 C1 S1 120.1(4) . . ?
C2 C1 S1 119.2(4) . . ?
C3 C2 C1 118.6(5) . . ?
C3 C2 H2 120.7 . . ?
C1 C2 H2 120.7 . . ?
C3 C4 C5 118.7(6) . . ?
C3 C4 C7 120.5(6) . . ?
C5 C4 C7 120.8(6) . . ?
C4 C3 C2 121.8(6) . . ?
C4 C3 H3 119.1 . . ?
C2 C3 H3 119.1 . . ?
C1 C6 C5 119.2(5) . . ?
C1 C6 H6 120.4 . . ?
C5 C6 H6 120.4 . . ?
C6 C5 C4 121.0(6) . . ?
C6 C5 H5 119.5 . . ?
C4 C5 H5 119.5 . . ?
N1 C8 S1 111.2(4) . . ?
N1 C8 H8A 109.4 . . ?
S1 C8 H8A 109.4 . . ?
N1 C8 H8B 109.4 . . ?
S1 C8 H8B 109.4 . . ?
H8A C8 H8B 108.0 . . ?
N1 C9 Au1 178.2(5) . . ?
C4 C7 H7A 109.5 . . ?
C4 C7 H7B 109.5 . . ?
H7A C7 H7B 109.5 . . ?
C4 C7 H7C 109.5 . . ?
H7A C7 H7C 109.5 . . ?
H7B C7 H7C 109.5 . . ?

loop_
_geom_bond_atom_site_label_1
_geom_bond_atom_site_label_2
_geom_bond_distance
_geom_bond_site_symmetry_2
_geom_bond_publ_flag
Au1 C9 1.954(6) . ?
Au1 I1 2.5218(5) . ?
Au1 Au1 3.1083(5) 2 ?
S1 O1 1.427(4) . ?
S1 O2 1.432(4) . ?
S1 C1 1.744(5) . ?
S1 C8 1.809(6) . ?
N1 C9 1.136(7) . ?
N1 C8 1.396(7) . ?
C1 C6 1.372(7) . ?
C1 C2 1.396(8) . ?
C2 C3 1.373(8) . ?
C2 H2 0.9300 . ?
C4 C3 1.369(9) . ?
C4 C5 1.384(9) . ?
C4 C7 1.508(9) . ?
C3 H3 0.9300 . ?
C6 C5 1.382(8) . ?
C6 H6 0.9300 . ?
C5 H5 0.9300 . ?
C8 H8A 0.9700 . ?
C8 H8B 0.9700 . ?
C7 H7A 0.9600 . ?
C7 H7B 0.9600 . ?
C7 H7C 0.9600 . ?
